data_1548720
loop_
_publ_author_name
'Agnieszka Skotnicka'
'Erkki Kolehmainen'
'Przemyslaw Czelen'
'Arto Valkonen'
'Ryszard Gawinecki'

_publ_section_title
;
 Synthesis and Structural Characterization of Substituted
 2-Phenacylbenzoxazoles
;
_journal_name_full 'International Journal of Molecular Sciences'
_journal_page_first 4444
_journal_page_last 4460
_journal_paper_doi 10.3390/ijms14034444
_journal_volume 14
_journal_year 2013
_chemical_formula_sum 'C24 H19 N O3'
_chemical_formula_weight 369.40
_space_group_IT_number 2
_symmetry_cell_setting triclinic
_symmetry_Int_Tables_number 2
_symmetry_space_group_name_Hall '-P 1'
_symmetry_space_group_name_H-M 'P -1'
_cell_angle_alpha 108.347(3)
_cell_angle_beta 104.143(3)
_cell_angle_gamma 93.746(3)
_cell_formula_units_Z 2
_cell_length_a 8.2713(3)
_cell_length_b 11.0619(4)
_cell_length_c 11.1918(4)
_cell_volume 931.17(6)
_diffrn_ambient_temperature 123
_diffrn_radiation_probe x-ray
_diffrn_radiation_type CuK\a
_diffrn_radiation_wavelength 1.54184
_exptl_absorpt_coefficient_mu 0.699
_exptl_crystal_density_diffrn 1.317
_exptl_crystal_F_000 388
_refine_ls_goodness_of_fit_ref 1.022
_refine_ls_number_parameters 253
_refine_ls_number_reflns 3677
_refine_ls_R_factor_all 0.0428
_refine_ls_R_factor_gt 0.0383
_refine_ls_wR_factor_gt 0.0988
_refine_ls_wR_factor_ref 0.1027
_cod_data_source_file IJMS-14-04444-2.cif
_cod_data_source_block 2
_cod_original_cell_volume 931.18(6)
_cod_database_code 1548720

loop_
_space_group_symop_id
_space_group_symop_operation_xyz
1 x,y,z
2 -x,-y,-z

loop_
_atom_site_aniso_label
_atom_site_aniso_U_11
_atom_site_aniso_U_22
_atom_site_aniso_U_33
_atom_site_aniso_U_23
_atom_site_aniso_U_13
_atom_site_aniso_U_12
O1 0.0370(10) 0.0320(10) 0.0340(10) 0.0120(10) 0.0120(10) 0.0050(10)
O12 0.0250(10) 0.0260(10) 0.0350(10) 0.0100(10) 0.0090(10) 0.0070(10)
O13 0.0250(10) 0.0360(10) 0.0490(10) 0.0190(10) 0.0110(10) 0.0060(10)
N3 0.0300(10) 0.0320(10) 0.0300(10) 0.0090(10) 0.0120(10) 0.0050(10)
C2 0.0270(10) 0.0310(10) 0.0320(10) 0.0100(10) 0.0090(10) 0.0010(10)
C4 0.0360(10) 0.0340(10) 0.0400(10) 0.0090(10) 0.0170(10) 0.0040(10)
C5 0.0420(10) 0.0400(10) 0.0390(10) 0.0030(10) 0.0190(10) 0.0000(10)
C6 0.0470(10) 0.0470(10) 0.0300(10) 0.0080(10) 0.0130(10) -0.0050(10)
C7 0.0450(10) 0.0410(10) 0.0330(10) 0.0150(10) 0.0100(10) -0.0010(10)
C8 0.0330(10) 0.0300(10) 0.0310(10) 0.0070(10) 0.0120(10) -0.0010(10)
C9 0.0290(10) 0.0300(10) 0.0290(10) 0.0070(10) 0.0110(10) 0.0000(10)
C10 0.0260(10) 0.0270(10) 0.0330(10) 0.0090(10) 0.0100(10) 0.0050(10)
C11 0.0220(10) 0.0250(10) 0.0350(10) 0.0100(10) 0.0090(10) 0.0050(10)
C13 0.0290(10) 0.0290(10) 0.0270(10) 0.0090(10) 0.0120(10) 0.0060(10)
C14 0.0290(10) 0.0270(10) 0.0260(10) 0.0080(10) 0.0110(10) 0.0070(10)
C15 0.0300(10) 0.0270(10) 0.0310(10) 0.0090(10) 0.0120(10) 0.0060(10)
C16 0.0300(10) 0.0340(10) 0.0310(10) 0.0120(10) 0.0130(10) 0.0100(10)
C17 0.0380(10) 0.0340(10) 0.0370(10) 0.0160(10) 0.0160(10) 0.0150(10)
C18 0.0390(10) 0.0300(10) 0.0390(10) 0.0150(10) 0.0160(10) 0.0070(10)
C19 0.0290(10) 0.0320(10) 0.0330(10) 0.0100(10) 0.0120(10) 0.0050(10)
C20 0.0300(10) 0.0430(10) 0.0510(10) 0.0210(10) 0.0140(10) 0.0120(10)
C21 0.0240(10) 0.0270(10) 0.0320(10) 0.0090(10) 0.0090(10) 0.0020(10)
C22 0.0250(10) 0.0270(10) 0.0370(10) 0.0090(10) 0.0090(10) 0.0040(10)
C23 0.0270(10) 0.0270(10) 0.0420(10) 0.0070(10) 0.0130(10) 0.0030(10)
C24 0.0400(10) 0.0330(10) 0.0370(10) 0.0040(10) 0.0180(10) 0.0050(10)
C25 0.0440(10) 0.0400(10) 0.0330(10) 0.0120(10) 0.0140(10) 0.0050(10)
C26 0.0330(10) 0.0300(10) 0.0350(10) 0.0110(10) 0.0100(10) 0.0060(10)
C27 0.0370(10) 0.0290(10) 0.0510(10) 0.0060(10) 0.0160(10) 0.0090(10)

loop_
_atom_site_label
_atom_site_type_symbol
_atom_site_thermal_displace_type
_atom_site_fract_x
_atom_site_fract_y
_atom_site_fract_z
_atom_site_occupancy
_atom_site_U_iso_or_equiv
_atom_site_calc_flag
_atom_site_refinement_flags
_atom_site_disorder_assembly
_atom_site_disorder_group
O1 O Uani 0.30880(10) 0.03290(10) 0.74890(10) 1.000 0.0338(6) . . . .
O12 O Uani 0.14640(10) 0.08300(10) 0.37950(10) 1.000 0.0285(6) . . . .
O13 O Uani 0.38650(10) 0.22280(10) 0.43860(10) 1.000 0.0354(6) . . . .
N3 N Uani 0.17490(10) 0.16640(10) 0.65620(10) 1.000 0.0304(6) . . . .
C2 C Uani 0.2520(2) 0.06680(10) 0.63850(10) 1.000 0.0302(6) . . . .
C4 C Uani 0.1135(2) 0.30620(10) 0.86400(10) 1.000 0.0364(6) . . . .
C5 C Uani 0.1379(2) 0.31940(10) 0.99470(10) 1.000 0.0418(6) . . . .
C6 C Uani 0.2228(2) 0.2354(2) 1.04860(10) 1.000 0.0428(6) . . . .
C7 C Uani 0.2862(2) 0.13420(10) 0.97430(10) 1.000 0.0396(6) . . . .
C8 C Uani 0.2597(2) 0.12270(10) 0.84440(10) 1.000 0.0319(6) . . . .
C9 C Uani 0.1769(2) 0.20530(10) 0.78850(10) 1.000 0.0298(6) . . . .
C10 C Uani 0.2875(2) -0.01800(10) 0.52380(10) 1.000 0.0286(6) . . . .
C11 C Uani 0.24130(10) -0.01170(10) 0.40280(10) 1.000 0.0271(6) . . . .
C13 C Uani 0.2348(2) 0.20050(10) 0.40310(10) 1.000 0.0276(6) . . . .
C14 C Uani 0.1217(2) 0.29290(10) 0.37600(10) 1.000 0.0269(6) . . . .
C15 C Uani -0.0529(2) 0.26210(10) 0.34430(10) 1.000 0.0288(6) . . . .
C16 C Uani -0.1571(2) 0.35010(10) 0.31880(10) 1.000 0.0304(6) . . . .
C17 C Uani -0.0821(2) 0.46970(10) 0.32550(10) 1.000 0.0339(6) . . . .
C18 C Uani 0.0921(2) 0.50050(10) 0.35640(10) 1.000 0.0342(6) . . . .
C19 C Uani 0.1950(2) 0.41260(10) 0.38220(10) 1.000 0.0310(6) . . . .
C20 C Uani -0.3456(2) 0.31730(10) 0.2889(2) 1.000 0.0393(6) . . . .
C21 C Uani 0.2720(2) -0.10180(10) 0.28500(10) 1.000 0.0278(6) . . . .
C22 C Uani 0.3512(2) -0.20840(10) 0.29230(10) 1.000 0.0301(6) . . . .
C23 C Uani 0.3797(2) -0.29610(10) 0.18210(10) 1.000 0.0326(6) . . . .
C24 C Uani 0.3274(2) -0.27660(10) 0.06270(10) 1.000 0.0373(6) . . . .
C25 C Uani 0.2495(2) -0.17130(10) 0.05380(10) 1.000 0.0386(6) . . . .
C26 C Uani 0.2218(2) -0.08390(10) 0.16440(10) 1.000 0.0326(6) . . . .
C27 C Uani 0.4674(2) -0.40890(10) 0.1951(2) 1.000 0.0400(6) . . . .
H4 H Uiso 0.05600 0.36350 0.82760 1.000 0.0440 . . . .
H5 H Uiso 0.09580 0.38720 1.04890 1.000 0.0500 . . . .
H6 H Uiso 0.23750 0.24800 1.13880 1.000 0.0510 . . . .
H7 H Uiso 0.34400 0.07680 1.01050 1.000 0.0470 . . . .
H10 H Uiso 0.34970 -0.08480 0.53500 1.000 0.0340 . . . .
H15 H Uiso -0.10150 0.18010 0.33990 1.000 0.0340 . . . .
H17 H Uiso -0.15130 0.53100 0.30860 1.000 0.0400 . . . .
H18 H Uiso 0.14080 0.58210 0.35980 1.000 0.0410 . . . .
H19 H Uiso 0.31420 0.43360 0.40390 1.000 0.0370 . . . .
H20A H Uiso -0.37390 0.22970 0.28860 .5000 0.0590 . . . .
H20B H Uiso -0.40010 0.32210 0.20260 .5000 0.0590 . . . .
H20C H Uiso -0.38530 0.37860 0.35590 .5000 0.0590 . . . .
H20D H Uiso -0.39890 0.39050 0.27620 .5000 0.0590 . . . .
H20E H Uiso -0.37280 0.29820 0.36210 .5000 0.0590 . . . .
H20F H Uiso -0.38760 0.24170 0.20890 .5000 0.0590 . . . .
H22 H Uiso 0.38640 -0.22110 0.37430 1.000 0.0360 . . . .
H24 H Uiso 0.34510 -0.33610 -0.01350 1.000 0.0450 . . . .
H25 H Uiso 0.21480 -0.15880 -0.02830 1.000 0.0460 . . . .
H26 H Uiso 0.16870 -0.01180 0.15760 1.000 0.0390 . . . .
H27A H Uiso 0.47780 -0.46110 0.10940 .5000 0.0600 . . . .
H27B H Uiso 0.40140 -0.46180 0.22740 .5000 0.0600 . . . .
H27C H Uiso 0.58000 -0.37680 0.25710 .5000 0.0600 . . . .
H27D H Uiso 0.49500 -0.40540 0.28660 .5000 0.0600 . . . .
H27E H Uiso 0.57150 -0.40460 0.16850 .5000 0.0600 . . . .
H27F H Uiso 0.39280 -0.48970 0.13880 .5000 0.0600 . . . .

loop_
_geom_angle_atom_site_label_1
_geom_angle_atom_site_label_2
_geom_angle_atom_site_label_3
_geom_angle
_geom_angle_site_symmetry_1
_geom_angle_site_symmetry_2
_geom_angle_site_symmetry_3
_geom_angle_publ_flag
C2 O1 C8 103.87(10) . . . yes
C11 O12 C13 116.51(10) . . . yes
C2 N3 C9 104.79(10) . . . yes
O1 C2 N3 114.82(10) . . . yes
O1 C2 C10 113.26(11) . . . yes
N3 C2 C10 131.90(11) . . . yes
C5 C4 C9 117.06(11) . . . no
C4 C5 C6 121.58(12) . . . no
C5 C6 C7 121.93(10) . . . no
C6 C7 C8 115.42(12) . . . no
O1 C8 C7 128.10(12) . . . yes
O1 C8 C9 108.03(10) . . . yes
C7 C8 C9 123.87(12) . . . no
N3 C9 C4 131.37(11) . . . yes
N3 C9 C8 108.49(11) . . . yes
C4 C9 C8 120.14(10) . . . no
C2 C10 C11 126.26(12) . . . no
O12 C11 C10 119.51(10) . . . yes
O12 C11 C21 114.42(9) . . . yes
C10 C11 C21 125.97(11) . . . no
O12 C13 O13 122.84(12) . . . yes
O12 C13 C14 111.76(13) . . . yes
O13 C13 C14 125.37(12) . . . yes
C13 C14 C15 121.58(11) . . . no
C13 C14 C19 118.05(14) . . . no
C15 C14 C19 120.37(13) . . . no
C14 C15 C16 120.73(12) . . . no
C15 C16 C17 118.33(15) . . . no
C15 C16 C20 120.24(12) . . . no
C17 C16 C20 121.40(13) . . . no
C16 C17 C18 121.09(13) . . . no
C17 C18 C19 120.24(12) . . . no
C14 C19 C18 119.24(15) . . . no
C11 C21 C22 120.25(10) . . . no
C11 C21 C26 121.00(12) . . . no
C22 C21 C26 118.75(11) . . . no
C21 C22 C23 121.46(10) . . . no
C22 C23 C24 118.70(12) . . . no
C22 C23 C27 119.55(12) . . . no
C24 C23 C27 121.75(13) . . . no
C23 C24 C25 120.62(11) . . . no
C24 C25 C26 120.37(10) . . . no
C21 C26 C25 120.11(12) . . . no
C5 C4 H4 121.00 . . . no
C9 C4 H4 121.00 . . . no
C4 C5 H5 119.00 . . . no
C6 C5 H5 119.00 . . . no
C5 C6 H6 119.00 . . . no
C7 C6 H6 119.00 . . . no
C6 C7 H7 122.00 . . . no
C8 C7 H7 122.00 . . . no
C2 C10 H10 117.00 . . . no
C11 C10 H10 117.00 . . . no
C14 C15 H15 120.00 . . . no
C16 C15 H15 120.00 . . . no
C16 C17 H17 119.00 . . . no
C18 C17 H17 119.00 . . . no
C17 C18 H18 120.00 . . . no
C19 C18 H18 120.00 . . . no
C14 C19 H19 120.00 . . . no
C18 C19 H19 120.00 . . . no
C16 C20 H20A 109.00 . . . no
C16 C20 H20B 109.00 . . . no
C16 C20 H20C 109.00 . . . no
C16 C20 H20D 109.00 . . . no
C16 C20 H20E 109.00 . . . no
C16 C20 H20F 109.00 . . . no
H20A C20 H20B 109.00 . . . no
H20A C20 H20C 110.00 . . . no
H20A C20 H20D 141.00 . . . no
H20A C20 H20E 56.00 . . . no
H20A C20 H20F 56.00 . . . no
H20B C20 H20C 109.00 . . . no
H20B C20 H20D 56.00 . . . no
H20B C20 H20E 141.00 . . . no
H20B C20 H20F 56.00 . . . no
H20C C20 H20D 56.00 . . . no
H20C C20 H20E 56.00 . . . no
H20C C20 H20F 141.00 . . . no
H20D C20 H20E 110.00 . . . no
H20D C20 H20F 109.00 . . . no
H20E C20 H20F 109.00 . . . no
C21 C22 H22 119.00 . . . no
C23 C22 H22 119.00 . . . no
C23 C24 H24 120.00 . . . no
C25 C24 H24 120.00 . . . no
C24 C25 H25 120.00 . . . no
C26 C25 H25 120.00 . . . no
C21 C26 H26 120.00 . . . no
C25 C26 H26 120.00 . . . no
C23 C27 H27A 110.00 . . . no
C23 C27 H27B 109.00 . . . no
C23 C27 H27C 109.00 . . . no
C23 C27 H27D 109.00 . . . no
C23 C27 H27E 109.00 . . . no
C23 C27 H27F 110.00 . . . no
H27A C27 H27B 109.00 . . . no
H27A C27 H27C 109.00 . . . no
H27A C27 H27D 141.00 . . . no
H27A C27 H27E 56.00 . . . no
H27A C27 H27F 56.00 . . . no
H27B C27 H27C 109.00 . . . no
H27B C27 H27D 56.00 . . . no
H27B C27 H27E 141.00 . . . no
H27B C27 H27F 56.00 . . . no
H27C C27 H27D 56.00 . . . no
H27C C27 H27E 56.00 . . . no
H27C C27 H27F 141.00 . . . no
H27D C27 H27E 109.00 . . . no
H27D C27 H27F 109.00 . . . no
H27E C27 H27F 110.00 . . . no

loop_
_geom_bond_atom_site_label_1
_geom_bond_atom_site_label_2
_geom_bond_distance
_geom_bond_site_symmetry_1
_geom_bond_site_symmetry_2
_geom_bond_publ_flag
O1 C2 1.3853(15) . . yes
O1 C8 1.3750(16) . . yes
O12 C11 1.4003(15) . . yes
O12 C13 1.3635(17) . . yes
O13 C13 1.2031(19) . . yes
N3 C2 1.2946(17) . . yes
N3 C9 1.4014(15) . . yes
C2 C10 1.4409(17) . . no
C4 C5 1.3853(15) . . no
C4 C9 1.3907(19) . . no
C5 C6 1.397(2) . . no
C6 C7 1.387(2) . . no
C7 C8 1.3791(15) . . no
C8 C9 1.3884(18) . . no
C10 C11 1.3397(15) . . no
C11 C21 1.4716(16) . . no
C13 C14 1.481(2) . . no
C14 C15 1.392(2) . . no
C14 C19 1.3937(18) . . no
C15 C16 1.3915(19) . . no
C16 C17 1.3958(18) . . no
C16 C20 1.506(2) . . no
C17 C18 1.389(2) . . no
C18 C19 1.3849(19) . . no
C21 C22 1.4006(19) . . no
C21 C26 1.3923(15) . . no
C22 C23 1.3916(17) . . no
C23 C24 1.3894(15) . . no
C23 C27 1.512(2) . . no
C24 C25 1.3862(19) . . no
C25 C26 1.3905(17) . . no
C4 H4 0.9500 . . no
C5 H5 0.9500 . . no
C6 H6 0.9500 . . no
C7 H7 0.9500 . . no
C10 H10 0.9500 . . no
C15 H15 0.9500 . . no
C17 H17 0.9500 . . no
C18 H18 0.9500 . . no
C19 H19 0.9500 . . no
C20 H20A 0.9800 . . no
C20 H20B 0.9800 . . no
C20 H20C 0.9800 . . no
C20 H20D 0.9800 . . no
C20 H20E 0.9800 . . no
C20 H20F 0.9800 . . no
C22 H22 0.9500 . . no
C24 H24 0.9500 . . no
C25 H25 0.9500 . . no
C26 H26 0.9500 . . no
C27 H27A 0.9800 . . no
C27 H27B 0.9800 . . no
C27 H27C 0.9800 . . no
C27 H27D 0.9800 . . no
C27 H27E 0.9800 . . no
C27 H27F 0.9800 . . no

loop_
_geom_hbond_atom_site_label_D
_geom_hbond_atom_site_label_H
_geom_hbond_atom_site_label_A
_geom_hbond_distance_DH
_geom_hbond_distance_HA
_geom_hbond_distance_DA
_geom_hbond_angle_DHA
_geom_hbond_site_symmetry_A
_geom_hbond_publ_flag
C15 H15 O12 0.9500 2.3900 2.7200(17) 100.00 . yes
C15 H15 O1 0.9500 2.5800 3.4775(17) 158.00 2_556 yes
C20 H20E O13 0.9800 2.5400 3.380(2) 144.00 1_455 yes
C22 H22 O13 0.9500 2.4500 3.3101(16) 150.00 2_656 yes
C26 H26 O12 0.9500 2.4300 2.7711(16) 101.00 . yes

loop_
_geom_torsion_atom_site_label_1
_geom_torsion_atom_site_label_2
_geom_torsion_atom_site_label_3
_geom_torsion_atom_site_label_4
_geom_torsion
_geom_torsion_site_symmetry_1
_geom_torsion_site_symmetry_2
_geom_torsion_site_symmetry_3
_geom_torsion_site_symmetry_4
_geom_torsion_publ_flag
C8 O1 C2 N3 0.13(16) . . . . no
C8 O1 C2 C10 -178.72(13) . . . . no
C2 O1 C8 C7 -179.29(15) . . . . no
C2 O1 C8 C9 0.02(15) . . . . no
C13 O12 C11 C10 85.80(14) . . . . no
C13 O12 C11 C21 -97.75(12) . . . . no
C11 O12 C13 O13 2.02(17) . . . . no
C11 O12 C13 C14 -179.62(9) . . . . no
C9 N3 C2 O1 -0.22(16) . . . . no
C9 N3 C2 C10 178.36(16) . . . . no
C2 N3 C9 C4 -180.00(16) . . . . no
C2 N3 C9 C8 0.23(16) . . . . no
O1 C2 C10 C11 177.06(13) . . . . no
N3 C2 C10 C11 -1.5(3) . . . . no
C9 C4 C5 C6 0.2(2) . . . . no
C5 C4 C9 N3 -179.47(14) . . . . no
C5 C4 C9 C8 0.3(2) . . . . no
C4 C5 C6 C7 -0.4(3) . . . . no
C5 C6 C7 C8 0.1(2) . . . . no
C6 C7 C8 O1 179.63(15) . . . . no
C6 C7 C8 C9 0.4(2) . . . . no
O1 C8 C9 N3 -0.15(16) . . . . no
O1 C8 C9 C4 -179.97(13) . . . . no
C7 C8 C9 N3 179.19(14) . . . . no
C7 C8 C9 C4 -0.6(2) . . . . no
C2 C10 C11 O12 -1.3(2) . . . . no
C2 C10 C11 C21 -177.35(14) . . . . no
O12 C11 C21 C22 -173.89(12) . . . . no
O12 C11 C21 C26 5.44(18) . . . . no
C10 C11 C21 C22 2.3(2) . . . . no
C10 C11 C21 C26 -178.37(14) . . . . no
O12 C13 C14 C15 6.37(15) . . . . no
O12 C13 C14 C19 -173.21(10) . . . . no
O13 C13 C14 C15 -175.32(11) . . . . no
O13 C13 C14 C19 5.10(17) . . . . no
C13 C14 C15 C16 -179.82(10) . . . . no
C19 C14 C15 C16 -0.25(16) . . . . no
C13 C14 C19 C18 179.56(10) . . . . no
C15 C14 C19 C18 -0.03(16) . . . . no
C14 C15 C16 C17 0.16(16) . . . . no
C14 C15 C16 C20 -178.01(12) . . . . no
C15 C16 C17 C18 0.20(16) . . . . no
C20 C16 C17 C18 178.35(13) . . . . no
C16 C17 C18 C19 -0.48(16) . . . . no
C17 C18 C19 C14 0.39(16) . . . . no
C11 C21 C22 C23 179.10(13) . . . . no
C26 C21 C22 C23 -0.3(2) . . . . no
C11 C21 C26 C25 -178.95(13) . . . . no
C22 C21 C26 C25 0.4(2) . . . . no
C21 C22 C23 C24 -0.2(2) . . . . no
C21 C22 C23 C27 179.33(14) . . . . no
C22 C23 C24 C25 0.5(2) . . . . no
C27 C23 C24 C25 -179.03(15) . . . . no
C23 C24 C25 C26 -0.3(2) . . . . no
C24 C25 C26 C21 -0.1(2) . . . . no
